data_7064395
loop_
_publ_author_name
'Shepelenko, Konstantin E.'
'Gnatiuk, Irina G.'
'Kolotova, Uliana A.'
'Minyaev, Mikhayl E.'
'Chernyshev, Victor M.'

_publ_section_title
;
 Sustainable ruthenium-catalyzed C--H alkylation of 2-(hetero)aryl
 benzimidazoles with maleimides
;
_journal_issue 20
_journal_name_full 'New Journal of Chemistry'
_journal_page_first 8550
_journal_page_last 8554
_journal_paper_doi 10.1039/D6NJ00299D
_journal_volume 50
_journal_year 2026
_chemical_absolute_configuration ad
_chemical_formula_moiety 'C26 H23 N3 O3'
_chemical_formula_sum 'C26 H23 N3 O3'
_chemical_formula_weight 425.47
_space_group_crystal_system monoclinic
_space_group_IT_number 4
_space_group_name_Hall 'P 2yb'
_space_group_name_H-M_alt 'P 1 21 1'
_atom_sites_solution_hydrogens geom
_atom_sites_solution_primary dual
_atom_sites_solution_secondary difmap
_audit_creation_date 2025-05-22
_audit_creation_method
;
Olex2 1.5-ac6-020
(compiled 2024.02.14 svn.r2f8d729c for Rigaku Oxford Diffraction, GUI svn.r6966)
;
_audit_update_record
;
2025-10-12 deposited with the CCDC.	2026-04-29 downloaded from the CCDC.
;
_cell_angle_alpha 90
_cell_angle_beta 110.1561(17)
_cell_angle_gamma 90
_cell_formula_units_Z 2
_cell_length_a 9.40197(15)
_cell_length_b 9.52044(13)
_cell_length_c 12.31548(18)
_cell_measurement_reflns_used 19520
_cell_measurement_temperature 100.0(2)
_cell_measurement_theta_max 79.3840
_cell_measurement_theta_min 3.8120
_cell_volume 1034.86(3)
_computing_cell_refinement 'CrysAlisPro 1.171.44.111a (Rigaku OD, 2025)'
_computing_data_collection 'CrysAlisPro system (CCD 44.106a 64-bit (release 18-04-2025))'
_computing_data_reduction 'CrysAlisPro 1.171.44.111a (Rigaku OD, 2025)'
_computing_molecular_graphics 'SHELXTL (Sheldrick, Acta Cryst., 2008, A64, 112-122)'
_computing_publication_material 'SHELXTL (Sheldrick, Acta Cryst., 2008, A64, 112-122)'
_computing_structure_refinement 'SHELXL 2018/3 (Sheldrick, Acta Cryst., 2015, C71, 3-8)'
_computing_structure_solution 'SHELXT 2014/5 (Sheldrick, Acta Cryst., 2015, A71, 3-8)'
_diffrn_ambient_environment N~2~
_diffrn_ambient_temperature 100.0(2)
_diffrn_detector 'Hybrid Pixel Array Detector'
_diffrn_detector_area_resol_mean 10.0000
_diffrn_detector_type HyPix-6000HE
_diffrn_measured_fraction_theta_full 1.000
_diffrn_measured_fraction_theta_max 1.000
_diffrn_measurement_details
;
List of Runs (angles in degrees, time in seconds):

  # Type    Start    End  Width  t~exp~   \w     \q     \k     \f   Frames
#--------------------------------------------------------------------------
  1  \w    -28.00  27.00   0.50    0.25    --   46.59 -19.00-180.00  110
  2  \w    -27.00  -2.00   0.50    0.25    --   46.59 -38.00  30.00   50
  3  \w    -10.00  16.00   0.50    0.25    --   46.59 -73.00 168.00   52
  4  \w     77.00 103.00   0.50    1.00    --  113.25-125.00 150.00   52
  5  \w     43.00 105.00   0.50    1.00    --  113.25-125.00  30.00  124
  6  \w     62.00 103.00   0.50    1.00    --  113.25 -95.00  60.00   82
  7  \w     41.00 104.00   0.50    1.00    --  113.25 -95.00  30.00  126
  8  \w    -20.00  49.00   0.50    0.25    --   46.46 -48.00 -16.00  138
  9  \w   -155.00-118.00   0.50    1.00    --  -91.75 -48.00 -16.00   74
 10  \w   -117.00 -38.00   0.50    0.25    --  -46.46 -48.00 -16.00  158
 11  \w    -42.00 -13.00   0.50    0.25    --  -46.46 125.00  60.00   58
 12  \w   -108.00 -34.00   0.50    0.25    --  -46.46 -57.00-120.00  148
 13  \w    -21.00   5.00   0.50    0.25    --   46.46 -19.00-120.00   52
 14  \w     45.00  81.00   0.50    0.25    --   46.46  38.00  90.00   72
 15  \w    -28.00  27.00   0.50    0.25    --   46.46 -19.00 -90.00  110
 16  \w     84.00 110.00   0.50    0.25    --   46.46  38.00  90.00   52
 17  \w   -162.00-133.00   0.50    1.00    --  -91.75 -61.00  30.00   58
 18  \w    -50.00 -23.00   0.50    1.00    --  -91.75  45.00 -30.00   54
 19  \w     44.00  69.00   0.50    1.00    --  113.25 -61.00  90.00   50
 20  \w     44.00 108.00   0.50    1.00    --  113.25-125.00 -60.00  128
 21  \w    144.00 177.00   0.50    1.00    --  113.25  61.00  90.00   66
 22  \w    114.00 146.00   0.50    1.00    --  113.25  45.00 150.00   64
 23  \w    149.00 176.00   0.50    1.00    --  113.25  45.00 150.00   54
 24  \w     43.00  77.00   0.50    1.00    --  113.25-125.00 -30.00   68
 25  \w     43.00  70.00   0.50    1.00    --  113.25 -61.00-180.00   54
 26  \w     42.00  67.00   0.50    1.00    --  113.25 -61.00  60.00   50
 27  \w     99.00 177.00   0.50    1.00    --  113.25  45.00  30.00  156
 28  \w    126.00 177.00   0.50    1.00    --  113.25  45.00   0.00  102
 29  \w     48.00  96.00   0.50    1.00    --  113.25-125.00-150.00   96
 30  \w    100.00 130.00   0.50    1.00    --  113.25  61.00  60.00   60
 31  \w    142.00 174.00   0.50    1.00    --  113.25  61.00  60.00   64
 32  \w    133.00 159.00   0.50    1.00    --  113.25 125.00-150.00   52
 33  \w     67.00  93.00   0.50    1.00    --  113.25 -77.00 120.00   52
 34  \w     90.00 118.00   0.50    1.00    --  113.25  77.00 -90.00   56
 35  \w    132.00 174.00   0.50    1.00    --  113.25  77.00 -90.00   84
 36  \w    119.00 167.00   0.50    1.00    --  113.25 125.00 -30.00   96
 37  \w    108.00 134.00   0.50    1.00    --  113.25  77.00 -30.00   52
 38  \w    138.00 169.00   0.50    1.00    --  113.25  77.00 -30.00   62
 39  \w    110.00 136.00   0.50    1.00    --  113.25  45.00-180.00   52
 40  \w     98.00 176.00   0.50    1.00    --  113.25  15.00  90.00  156
 41  \w     86.00 111.00   0.50    1.00    --  113.25-125.00 -90.00   50
 42  \w     41.00  87.00   0.50    1.00    --  113.25 -77.00-180.00   92
 43  \w     99.00 142.00   0.50    1.00    --  113.25  61.00  30.00   86
 44  \w     44.00  72.00   0.50    1.00    --  113.25-125.00 -90.00   56
 45  \w     44.00  69.00   0.50    1.00    --  113.25 -61.00 -60.00   50
 46  \w     60.00 104.00   0.50    1.00    --  113.25 -77.00 -90.00   88
 47  \w    111.00 178.00   0.50    1.00    --  113.25 125.00   0.00  134
 48  \w     41.00  66.00   0.50    1.00    --  113.25 -61.00  30.00   50
 49  \w    101.00 132.00   0.50    1.00    --  113.25  30.00 -30.00   62
 50  \w    147.00 177.00   0.50    1.00    --  113.25  30.00 -30.00   60
 51  \w     74.00 100.00   0.50    1.00    --  113.25 -77.00  60.00   52
 52  \w     91.00 156.00   0.50    1.00    --  113.25  77.00-150.00  130
 53  \w    129.00 156.00   0.50    1.00    --  113.25  77.00-120.00   54
 54  \w    101.00 127.00   0.50    1.00    --  113.25  61.00   0.00   52
 55  \w    104.00 129.00   0.50    1.00    --  113.25  61.00  90.00   50
 56  \w     99.00 138.00   0.50    1.00    --  113.25  45.00  90.00   78
 57  \w     91.00 120.00   0.50    1.00    --  113.25  77.00-120.00   58
 58  \w    148.00 173.00   0.50    1.00    --  113.25  45.00-180.00   50
 59  \w     48.00  74.00   0.50    1.00    --  113.25 -95.00-150.00   52
 60  \w    127.00 168.00   0.50    1.00    --  113.25  45.00-120.00   82
 61  \w     99.00 150.00   0.50    1.00    --  113.25  45.00  60.00  102
 62  \w    106.00 150.00   0.50    1.00    --  113.25  61.00-150.00   88
 63  \w     96.00 126.00   0.50    1.00    --  113.25  61.00 -30.00   60
 64  \w     41.00  66.00   0.50    1.00    --  113.25 -61.00 150.00   50
 65  \w    124.00 151.00   0.50    1.00    --  113.25 125.00  30.00   54
 66  \w     94.00 137.00   0.50    1.00    --  113.25 -82.00  83.18   86
 67  \w     41.00  66.00   0.50    1.00    --  113.25 -61.00-150.00   50
 68  \w    -57.00 -31.00   0.50    0.25    --  -46.46  72.00 175.00   52
 69  \w    -61.00 -35.00   0.50    1.00    --  -91.75  61.00 -60.00   52
 70  \w     48.00  92.00   0.50    1.00    --  113.25 -95.00-120.00   88
 71  \w    148.00 174.00   0.50    1.00    --  113.25  61.00-120.00   52
 72  \w     46.00  91.00   0.50    1.00    --  113.25 -95.00   0.00   90
 73  \w     41.00  67.00   0.50    1.00    --  113.25 -61.00 -90.00   52
 74  \w    107.00 133.00   0.50    1.00    --  113.25  15.00  60.00   52
 75  \w    153.00 178.00   0.50    1.00    --  113.25  15.00  60.00   50
 76  \w     91.00 117.00   0.50    1.00    --  113.25  77.00 -30.00   52
 77  \w    117.00 156.00   0.50    1.00    --  113.25  30.00 150.00   78
 78  \w     41.00  67.00   0.50    1.00    --  113.25 -77.00 120.00   52
 79  \w     75.00 101.00   0.50    1.00    --  113.25 -77.00 120.00   52
 80  \w     41.00  66.00   0.50    1.00    --  113.25 -61.00-180.00   50
 81  \w    146.00 172.00   0.50    1.00    --  113.25  61.00-180.00   52
 82  \w     99.00 125.00   0.50    1.00    --  113.25  61.00-120.00   52
 83  \w     46.00  86.00   0.50    1.00    --  113.25 -95.00 -30.00   80
 84  \w    130.00 156.00   0.50    1.00    --  113.25  15.00  30.00   52
 85  \w     41.00  66.00   0.50    1.00    --  113.25 -61.00 120.00   50
 86  \w    150.00 176.00   0.50    1.00    --  113.25  77.00 -30.00   52
 87  \w     98.00 145.00   0.50    1.00    --  113.25  77.00  60.00   94
 88  \w     80.00 127.00   0.50    1.00    --  113.25  -2.00  92.43   94
 89  \w     45.00  71.00   0.50    1.00    --  113.25 -77.00 -30.00   52
 90  \w     51.00  77.00   0.50    1.00    --  113.25 -95.00 -90.00   52
 91  \w     53.00  79.00   0.50    1.00    --  113.25-125.00-120.00   52
 92  \w    125.00 151.00   0.50    1.00    --  113.25  45.00-150.00   52
 93  \w    118.00 144.00   0.50    1.00    --  113.25  45.00  90.00   52
 94  \w    137.00 163.00   0.50    1.00    --  113.25  61.00 -30.00   52
 95  \w    138.00 164.00   0.50    1.00    --  113.25  15.00-180.00   52
 96  \w    107.00 141.00   0.50    1.00    --  113.25  15.00   0.00   68
 97  \w     99.00 125.00   0.50    1.00    --  113.25  77.00 -60.00   52
 98  \w     59.00  85.00   0.50    1.00    --  113.25 -86.00  88.85   52
 99  \w     87.00 113.00   0.50    1.00    --  113.25 -86.00  88.85   52
100  \w     96.00 122.00   0.50    1.00    --  113.25 -88.00 131.50   52
101  \w    114.00 140.00   0.50    1.00    --  113.25 -88.00-171.44   52
102  \w    145.00 171.00   0.50    1.00    --  113.25  45.00 120.00   52
;
_diffrn_measurement_device 'four-circle diffractometer'
_diffrn_measurement_device_type 'XtaLAB Synergy, Dualflex, HyPix'
_diffrn_measurement_method '\w scans'
_diffrn_orient_matrix_type 'CrysAlisPro convention (1999,Acta A55,543-557)'
_diffrn_orient_matrix_UB_11 0.1521872000
_diffrn_orient_matrix_UB_12 -0.0791691000
_diffrn_orient_matrix_UB_13 0.0420570000
_diffrn_orient_matrix_UB_21 -0.0651410000
_diffrn_orient_matrix_UB_22 -0.1040442000
_diffrn_orient_matrix_UB_23 0.0665326000
_diffrn_orient_matrix_UB_31 -0.0553258000
_diffrn_orient_matrix_UB_32 -0.0953865000
_diffrn_orient_matrix_UB_33 -0.1074994000
_diffrn_radiation_monochromator mirror
_diffrn_radiation_probe x-ray
_diffrn_radiation_type 'Cu K\a'
_diffrn_radiation_wavelength 1.54184
_diffrn_reflns_av_R_equivalents 0.0509
_diffrn_reflns_av_unetI/netI 0.0138
_diffrn_reflns_Laue_measured_fraction_full 1.000
_diffrn_reflns_Laue_measured_fraction_max 1.000
_diffrn_reflns_limit_h_max 11
_diffrn_reflns_limit_h_min -11
_diffrn_reflns_limit_k_max 12
_diffrn_reflns_limit_k_min -12
_diffrn_reflns_limit_l_max 15
_diffrn_reflns_limit_l_min -15
_diffrn_reflns_number 43379
_diffrn_reflns_point_group_measured_fraction_full 0.999
_diffrn_reflns_point_group_measured_fraction_max 0.998
_diffrn_reflns_theta_full 67.684
_diffrn_reflns_theta_max 79.901
_diffrn_reflns_theta_min 3.823
_diffrn_source 'micro-focus sealed X-ray tube'
_diffrn_source_type 'PhotonJet (Cu) X-ray Source'
_exptl_absorpt_coefficient_mu 0.731
_exptl_absorpt_correction_T_max 0.919
_exptl_absorpt_correction_T_min 0.861
_exptl_absorpt_correction_type analytical
_exptl_absorpt_process_details
;
CrysAlisPro 1.171.44.111a (Rigaku Oxford Diffraction, 2025)
Analytical numeric absorption correction using a multifaceted crystal
model based on expressions derived by R.C. Clark & J.S. Reid.
(Clark, R. C. & Reid, J. S. (1995). Acta Cryst. A51, 887-897)
Empirical absorption correction using spherical harmonics,
implemented in SCALE3 ABSPACK scaling algorithm.
;
_exptl_crystal_colour colourless
_exptl_crystal_density_diffrn 1.365
_exptl_crystal_density_method 'not measured'
_exptl_crystal_description block
_exptl_crystal_F_000 448
_exptl_crystal_size_max 0.243
_exptl_crystal_size_mid 0.241
_exptl_crystal_size_min 0.153
_refine_diff_density_max 0.276
_refine_diff_density_min -0.204
_refine_diff_density_rms 0.047
_refine_ls_abs_structure_details
;
 Classical Flack method preferred over Parsons because s.u. lower.
;
_refine_ls_abs_structure_Flack 0.01(12)
_refine_ls_extinction_method none
_refine_ls_goodness_of_fit_ref 1.064
_refine_ls_hydrogen_treatment refxyz
_refine_ls_matrix_type full
_refine_ls_number_parameters 309
_refine_ls_number_reflns 8582
_refine_ls_number_restraints 1
_refine_ls_restrained_S_all 1.064
_refine_ls_R_factor_all 0.0364
_refine_ls_R_factor_gt 0.0362
_refine_ls_shift/su_max 0.000
_refine_ls_shift/su_mean 0.000
_refine_ls_structure_factor_coef Fsqd
_refine_ls_weighting_details 'w=1/[\s^2^(Fo^2^)+(0.0778P)^2^+0.0762P] where P=(Fo^2^+2Fc^2^)/3'
_refine_ls_weighting_scheme calc
_refine_ls_wR_factor_gt 0.1028
_refine_ls_wR_factor_ref 0.1032
_reflns_Friedel_coverage 0.880
_reflns_Friedel_fraction_full 0.998
_reflns_Friedel_fraction_max 0.995
_reflns_number_gt 8517
_reflns_number_total 8582
_reflns_threshold_expression 'I > 2\s(I)'
_twin_special_details
;
Component 2 rotated by 179.9947\% 
around [1.00 0.00 -0.00] (reciprocal) or [0.97 0.00 0.25] (direct)
;
_cod_data_source_file d6nj00299d2.cif
_cod_data_source_block RuSk-15-39
_cod_depositor_comments 'Adding full bibliography for 7064394--7064395.cif.'
_cod_database_code 7064395
_shelx_shelxl_version_number 2018/3
_chemical_oxdiff_formula 'C26 H23 N3 O3'
_chemical_oxdiff_usercomment RuSk-15-39
_shelx_space_group_comment
;
The symmetry employed for this shelxl refinement is uniquely defined
by the following loop, which should always be used as a source of
symmetry information in preference to the above space-group names.
They are only intended as comments.
;
_shelx_estimated_absorpt_t_max 0.896
_shelx_estimated_absorpt_t_min 0.842
_olex2_refinement_description
;
1. Twinned data refinement
 Scales: 0.5346(12)
 0.4654(12)
2. Fixed Uiso
 At 1.2 times of:
  All C(H) groups, All C(H,H) groups
 At 1.5 times of:
  All C(H,H,H) groups
3.a Ternary CH refined with riding coordinates and stretchable bonds:
 C3(H3)
3.b Secondary CH2 refined with riding coordinates and stretchable bonds:
 C2(H2A,H2B)
3.c Aromatic/amide H refined with riding coordinates and stretchable bonds:
 C6(H6), C7(H7), C9(H9), C10(H10), C13(H13), C15(H15), C16(H16), C21(H21),
 C22(H22), C23(H23), C24(H24)
3.d Idealised Me refined as rotating group with stretchable bonds:
 C11(H11A,H11B,H11C), C18(H18A,H18B,H18C), C26(H26A,H26B,H26C)
;
_olex2_submission_special_instructions 'No special instructions were received'
_oxdiff_exptl_absorpt_empirical_details
;
Empirical correction (ABSPACK) includes:
- Absorption correction using spherical harmonics
- Frame scaling
;
_oxdiff_exptl_absorpt_empirical_full_max 1.357
_oxdiff_exptl_absorpt_empirical_full_min 0.599
_oxdiff_twin_integration_method simultaneous
_oxdiff_twin_items 2

loop_
_space_group_symop_operation_xyz
'x, y, z'
'-x, y+1/2, -z'

loop_
_atom_site_label
_atom_site_type_symbol
_atom_site_fract_x
_atom_site_fract_y
_atom_site_fract_z
_atom_site_U_iso_or_equiv
_atom_site_adp_type
_atom_site_occupancy
_atom_site_site_symmetry_order
_atom_site_calc_flag
_atom_site_refinement_flags_posn
_atom_site_refinement_flags_adp
_atom_site_refinement_flags_occupancy
_atom_site_disorder_assembly
_atom_site_disorder_group
N1 N 0.4577(2) 0.3927(2) 0.63314(14) 0.0185(4) Uani 1 1 d . . . . .
C1 C 0.5712(2) 0.4794(2) 0.61989(18) 0.0211(4) Uani 1 1 d . . . . .
C2 C 0.5271(2) 0.5158(2) 0.49329(17) 0.0186(4) Uani 1 1 d . . . . .
H2A H 0.613(2) 0.4964(5) 0.4646(7) 0.022 Uiso 1 1 calc R U . . .
H2B H 0.4986(7) 0.618(2) 0.4800(4) 0.022 Uiso 1 1 calc R U . . .
C3 C 0.3905(2) 0.4216(2) 0.43089(17) 0.0164(4) Uani 1 1 d . . . . .
H3 H 0.4278(13) 0.343(3) 0.3984(11) 0.020 Uiso 1 1 calc R U . . .
C4 C 0.3422(2) 0.3638(2) 0.52861(16) 0.0172(4) Uani 1 1 d . . . . .
O1 O 0.6817(2) 0.5174(2) 0.69880(14) 0.0321(4) Uani 1 1 d . . . . .
O2 O 0.22837(17) 0.29965(18) 0.51913(13) 0.0219(3) Uani 1 1 d . . . . .
C5 C 0.4546(2) 0.3377(2) 0.74087(17) 0.0191(4) Uani 1 1 d . . . . .
C6 C 0.5661(2) 0.2452(3) 0.80369(18) 0.0221(4) Uani 1 1 d . . . . .
H6 H 0.647(3) 0.2238(8) 0.7793(9) 0.027 Uiso 1 1 calc R U . . .
C7 C 0.5562(3) 0.1840(3) 0.90394(18) 0.0236(4) Uani 1 1 d . . . . .
H7 H 0.636(3) 0.117(2) 0.9490(16) 0.028 Uiso 1 1 calc R U . . .
C8 C 0.4356(3) 0.2158(2) 0.94207(18) 0.0210(4) Uani 1 1 d . . . . .
C9 C 0.3279(3) 0.3129(3) 0.87879(19) 0.0226(4) Uani 1 1 d . . . . .
H9 H 0.245(3) 0.3389(9) 0.9056(9) 0.027 Uiso 1 1 calc R U . . .
C10 C 0.3359(3) 0.3735(3) 0.77840(19) 0.0222(4) Uani 1 1 d . . . . .
H10 H 0.265(3) 0.435(3) 0.7384(17) 0.027 Uiso 1 1 calc R U . . .
C11 C 0.4220(3) 0.1462(3) 1.04826(18) 0.0254(5) Uani 1 1 d . . . . .
H11A H 0.339(3) 0.1929(19) 1.0692(12) 0.038 Uiso 1 1 calc R U . . .
H11B H 0.521(2) 0.156(2) 1.1147(16) 0.038 Uiso 1 1 calc R U . . .
H11C H 0.397(3) 0.043(2) 1.0318(7) 0.038 Uiso 1 1 calc R U . . .
C12 C 0.2610(2) 0.4865(2) 0.33404(17) 0.0166(4) Uani 1 1 d . . . . .
C13 C 0.2293(2) 0.4374(2) 0.22183(18) 0.0185(4) Uani 1 1 d . . . . .
H13 H 0.289(2) 0.365(3) 0.2079(5) 0.022 Uiso 1 1 calc R U . . .
C14 C 0.1103(2) 0.4934(2) 0.12953(17) 0.0186(4) Uani 1 1 d . . . . .
C15 C 0.0212(2) 0.6007(2) 0.14846(17) 0.0198(4) Uani 1 1 d . . . . .
H15 H -0.056(3) 0.6395(14) 0.088(2) 0.024 Uiso 1 1 calc R U . . .
C16 C 0.0513(2) 0.6483(2) 0.26104(18) 0.0195(4) Uani 1 1 d . . . . .
H16 H -0.012(2) 0.721(3) 0.2751(5) 0.023 Uiso 1 1 calc R U . . .
C17 C 0.1694(2) 0.5935(2) 0.35395(16) 0.0161(4) Uani 1 1 d . . . . .
O3 O 0.08787(18) 0.43315(19) 0.02403(12) 0.0237(3) Uani 1 1 d . . . . .
C18 C -0.0447(3) 0.4757(3) -0.06995(17) 0.0246(5) Uani 1 1 d . . . . .
H18A H -0.0477(13) 0.427(2) -0.1396(16) 0.037 Uiso 1 1 calc R U . . .
H18B H -0.0414(12) 0.576(2) -0.0814(12) 0.037 Uiso 1 1 calc R U . . .
H18C H -0.134(2) 0.452(2) -0.0520(9) 0.037 Uiso 1 1 calc R U . . .
C19 C 0.1881(2) 0.6462(2) 0.47163(17) 0.0159(4) Uani 1 1 d . . . . .
N2 N 0.0842(2) 0.61364(19) 0.52293(15) 0.0173(3) Uani 1 1 d . . . . .
N3 N 0.2958(2) 0.7321(2) 0.53400(14) 0.0178(4) Uani 1 1 d . . . . .
C20 C 0.1279(2) 0.6844(2) 0.62673(17) 0.0176(4) Uani 1 1 d . . . . .
C21 C 0.0634(3) 0.6913(2) 0.71333(18) 0.0204(4) Uani 1 1 d . . . . .
H21 H -0.024(3) 0.6412(19) 0.7084(3) 0.024 Uiso 1 1 calc R U . . .
C22 C 0.1365(3) 0.7768(2) 0.80671(18) 0.0232(4) Uani 1 1 d . . . . .
H22 H 0.0961(13) 0.7837(3) 0.871(2) 0.028 Uiso 1 1 calc R U . . .
C23 C 0.2666(3) 0.8543(3) 0.81296(18) 0.0246(4) Uani 1 1 d . . . . .
H23 H 0.3154(17) 0.918(2) 0.883(2) 0.030 Uiso 1 1 calc R U . . .
C24 C 0.3302(2) 0.8464(2) 0.72723(18) 0.0216(4) Uani 1 1 d . . . . .
H24 H 0.426(3) 0.9039(19) 0.7326(2) 0.026 Uiso 1 1 calc R U . . .
C25 C 0.2602(2) 0.7578(2) 0.63276(17) 0.0168(4) Uani 1 1 d . . . . .
C26 C -0.0440(3) 0.5179(3) 0.48001(19) 0.0220(4) Uani 1 1 d . . . . .
H26A H -0.0426(14) 0.454(2) 0.5393(14) 0.033 Uiso 1 1 calc R U . . .
H26B H -0.0371(13) 0.4676(19) 0.4155(18) 0.033 Uiso 1 1 calc R U . . .
H26C H -0.1356(19) 0.5700(11) 0.4573(17) 0.033 Uiso 1 1 calc R U . . .

loop_
_atom_site_aniso_label
_atom_site_aniso_U_11
_atom_site_aniso_U_22
_atom_site_aniso_U_33
_atom_site_aniso_U_23
_atom_site_aniso_U_13
_atom_site_aniso_U_12
N1 0.0182(8) 0.0179(9) 0.0174(8) 0.0002(6) 0.0035(6) -0.0006(7)
C1 0.0185(9) 0.0212(11) 0.0219(9) 0.0004(8) 0.0048(7) 0.0000(8)
C2 0.0162(9) 0.0184(10) 0.0203(9) 0.0004(7) 0.0051(7) -0.0010(7)
C3 0.0159(9) 0.0140(9) 0.0190(8) -0.0005(7) 0.0056(7) -0.0002(7)
C4 0.0172(9) 0.0142(9) 0.0184(8) -0.0002(7) 0.0040(7) 0.0015(7)
O1 0.0253(9) 0.0407(11) 0.0237(7) 0.0007(7) 0.0000(6) -0.0139(8)
O2 0.0193(7) 0.0204(8) 0.0237(7) 0.0008(6) 0.0046(5) -0.0035(6)
C5 0.0204(10) 0.0180(10) 0.0180(9) -0.0012(7) 0.0054(7) -0.0012(8)
C6 0.0212(10) 0.0256(12) 0.0193(9) -0.0011(8) 0.0067(8) 0.0045(9)
C7 0.0263(11) 0.0236(11) 0.0192(9) 0.0017(8) 0.0059(8) 0.0058(9)
C8 0.0242(10) 0.0197(11) 0.0190(9) -0.0029(7) 0.0072(8) -0.0028(8)
C9 0.0217(10) 0.0218(11) 0.0256(10) -0.0015(8) 0.0098(8) -0.0002(9)
C10 0.0208(10) 0.0202(10) 0.0248(10) 0.0015(8) 0.0067(8) 0.0026(8)
C11 0.0324(12) 0.0237(11) 0.0197(9) -0.0014(8) 0.0087(8) -0.0042(9)
C12 0.0145(9) 0.0163(9) 0.0188(8) 0.0003(7) 0.0057(7) -0.0013(8)
C13 0.0162(9) 0.0185(10) 0.0214(9) -0.0020(8) 0.0073(7) -0.0003(8)
C14 0.0183(9) 0.0205(10) 0.0168(8) -0.0019(8) 0.0057(7) -0.0041(8)
C15 0.0185(9) 0.0202(10) 0.0184(9) 0.0018(8) 0.0034(7) 0.0015(8)
C16 0.0204(10) 0.0174(10) 0.0204(9) 0.0002(7) 0.0067(8) 0.0040(8)
C17 0.0172(9) 0.0140(9) 0.0171(8) -0.0002(7) 0.0060(7) -0.0006(7)
O3 0.0230(7) 0.0301(9) 0.0165(7) -0.0043(6) 0.0050(6) 0.0036(7)
C18 0.0273(11) 0.0279(12) 0.0157(9) -0.0025(8) 0.0037(8) 0.0026(9)
C19 0.0170(9) 0.0121(9) 0.0176(9) 0.0004(7) 0.0049(7) 0.0021(7)
N2 0.0166(8) 0.0151(8) 0.0203(8) -0.0018(6) 0.0065(6) -0.0009(6)
N3 0.0181(8) 0.0166(9) 0.0173(7) -0.0008(6) 0.0046(6) -0.0011(7)
C20 0.0190(9) 0.0143(10) 0.0186(9) 0.0012(7) 0.0054(7) 0.0027(7)
C21 0.0233(10) 0.0182(10) 0.0222(9) 0.0011(8) 0.0111(8) 0.0027(8)
C22 0.0268(11) 0.0244(12) 0.0195(9) 0.0001(8) 0.0094(8) 0.0066(9)
C23 0.0259(10) 0.0237(11) 0.0207(9) -0.0046(8) 0.0035(8) 0.0039(9)
C24 0.0192(9) 0.0214(11) 0.0207(9) -0.0024(8) 0.0025(7) 0.0013(8)
C25 0.0163(9) 0.0135(9) 0.0186(8) 0.0009(7) 0.0037(7) 0.0023(7)
C26 0.0200(10) 0.0185(11) 0.0289(10) -0.0049(7) 0.0100(8) -0.0036(8)

loop_
_atom_type_symbol
_atom_type_description
_atom_type_scat_dispersion_real
_atom_type_scat_dispersion_imag
_atom_type_scat_source
C C 0.0181 0.0091 'International Tables Vol C Tables 4.2.6.8 and 6.1.1.4'
H H 0.0000 0.0000 'International Tables Vol C Tables 4.2.6.8 and 6.1.1.4'
N N 0.0311 0.0180 'International Tables Vol C Tables 4.2.6.8 and 6.1.1.4'
O O 0.0492 0.0322 'International Tables Vol C Tables 4.2.6.8 and 6.1.1.4'

loop_
_exptl_crystal_face_index_h
_exptl_crystal_face_index_k
_exptl_crystal_face_index_l
_exptl_crystal_face_perp_dist
0 -1 2 0.1376
-1 -2 2 0.1384
-1 2 0 0.1052
-1 0 1 0.1016
2 2 -1 0.1131
-1 0 0 0.0723
-1 0 -1 0.0912
0 0 1 0.1239
1 0 0 0.0802
1 0 1 0.1007
0 0 -1 0.1128
2 -1 0 0.0875
2 1 0 0.0901
2 0 -1 0.0838
1 0 -2 0.1112
0 1 0 0.1118
-1 0 2 0.1086
1 -2 0 0.1112
-2 -1 0 0.0773
-2 1 0 0.0684
-1 -2 0 0.1193

loop_
_geom_angle_atom_site_label_1
_geom_angle_atom_site_label_2
_geom_angle_atom_site_label_3
_geom_angle
_geom_angle_site_symmetry_1
_geom_angle_site_symmetry_3
_geom_angle_publ_flag
C1 N1 C5 125.48(17) . . ?
C4 N1 C1 112.94(16) . . ?
C4 N1 C5 121.57(17) . . ?
N1 C1 C2 107.80(17) . . ?
O1 C1 N1 124.10(19) . . ?
O1 C1 C2 128.1(2) . . ?
C1 C2 H2A 110.6 . . ?
C1 C2 H2B 110.6 . . ?
C1 C2 C3 105.53(16) . . ?
H2A C2 H2B 108.8 . . ?
C3 C2 H2A 110.6 . . ?
C3 C2 H2B 110.6 . . ?
C2 C3 H3 107.3 . . ?
C4 C3 C2 103.88(16) . . ?
C4 C3 H3 107.3 . . ?
C12 C3 C2 117.57(18) . . ?
C12 C3 H3 107.3 . . ?
C12 C3 C4 113.04(16) . . ?
N1 C4 C3 107.94(17) . . ?
O2 C4 N1 124.95(18) . . ?
O2 C4 C3 127.05(18) . . ?
C6 C5 N1 119.76(19) . . ?
C6 C5 C10 120.7(2) . . ?
C10 C5 N1 119.45(19) . . ?
C5 C6 H6 120.3 . . ?
C5 C6 C7 119.4(2) . . ?
C7 C6 H6 120.3 . . ?
C6 C7 H7 119.5 . . ?
C6 C7 C8 120.9(2) . . ?
C8 C7 H7 119.5 . . ?
C7 C8 C11 121.0(2) . . ?
C9 C8 C7 118.2(2) . . ?
C9 C8 C11 120.8(2) . . ?
C8 C9 H9 119.3 . . ?
C10 C9 C8 121.4(2) . . ?
C10 C9 H9 119.3 . . ?
C5 C10 C9 119.3(2) . . ?
C5 C10 H10 120.3 . . ?
C9 C10 H10 120.3 . . ?
C8 C11 H11A 109.5 . . ?
C8 C11 H11B 109.5 . . ?
C8 C11 H11C 109.5 . . ?
H11A C11 H11B 109.5 . . ?
H11A C11 H11C 109.5 . . ?
H11B C11 H11C 109.5 . . ?
C13 C12 C3 119.00(18) . . ?
C13 C12 C17 118.81(18) . . ?
C17 C12 C3 122.18(17) . . ?
C12 C13 H13 119.4 . . ?
C12 C13 C14 121.1(2) . . ?
C14 C13 H13 119.4 . . ?
C15 C14 C13 120.26(19) . . ?
O3 C14 C13 115.51(19) . . ?
O3 C14 C15 124.21(19) . . ?
C14 C15 H15 120.7 . . ?
C14 C15 C16 118.61(19) . . ?
C16 C15 H15 120.7 . . ?
C15 C16 H16 119.1 . . ?
C15 C16 C17 121.82(19) . . ?
C17 C16 H16 119.1 . . ?
C12 C17 C19 122.69(18) . . ?
C16 C17 C12 119.34(17) . . ?
C16 C17 C19 117.89(18) . . ?
C14 O3 C18 117.00(17) . . ?
O3 C18 H18A 109.5 . . ?
O3 C18 H18B 109.5 . . ?
O3 C18 H18C 109.5 . . ?
H18A C18 H18B 109.5 . . ?
H18A C18 H18C 109.5 . . ?
H18B C18 H18C 109.5 . . ?
N2 C19 C17 120.68(18) . . ?
N3 C19 C17 125.80(18) . . ?
N3 C19 N2 113.42(17) . . ?
C19 N2 C20 106.59(17) . . ?
C19 N2 C26 127.34(17) . . ?
C20 N2 C26 126.01(17) . . ?
C19 N3 C25 104.47(17) . . ?
N2 C20 C21 131.5(2) . . ?
N2 C20 C25 105.53(17) . . ?
C21 C20 C25 123.0(2) . . ?
C20 C21 H21 122.0 . . ?
C22 C21 C20 116.1(2) . . ?
C22 C21 H21 122.0 . . ?
C21 C22 H22 119.1 . . ?
C21 C22 C23 121.8(2) . . ?
C23 C22 H22 119.1 . . ?
C22 C23 H23 119.1 . . ?
C24 C23 C22 121.7(2) . . ?
C24 C23 H23 119.1 . . ?
C23 C24 H24 121.2 . . ?
C23 C24 C25 117.6(2) . . ?
C25 C24 H24 121.2 . . ?
N3 C25 C20 109.98(18) . . ?
N3 C25 C24 130.2(2) . . ?
C24 C25 C20 119.74(19) . . ?
N2 C26 H26A 109.5 . . ?
N2 C26 H26B 109.5 . . ?
N2 C26 H26C 109.5 . . ?
H26A C26 H26B 109.5 . . ?
H26A C26 H26C 109.5 . . ?
H26B C26 H26C 109.5 . . ?

loop_
_geom_bond_atom_site_label_1
_geom_bond_atom_site_label_2
_geom_bond_distance
_geom_bond_site_symmetry_2
_geom_bond_publ_flag
N1 C1 1.403(3) . ?
N1 C4 1.396(3) . ?
N1 C5 1.436(2) . ?
C1 C2 1.509(3) . ?
C1 O1 1.208(3) . ?
C2 H2A 1.01(2) . ?
C2 H2B 1.01(2) . ?
C2 C3 1.538(3) . ?
C3 H3 0.97(3) . ?
C3 C4 1.527(3) . ?
C3 C12 1.512(3) . ?
C4 O2 1.203(3) . ?
C5 C6 1.384(3) . ?
C5 C10 1.390(3) . ?
C6 H6 0.94(4) . ?
C6 C7 1.397(3) . ?
C7 H7 1.00(4) . ?
C7 C8 1.401(3) . ?
C8 C9 1.394(3) . ?
C8 C11 1.511(3) . ?
C9 H9 0.98(3) . ?
C9 C10 1.390(3) . ?
C10 H10 0.89(4) . ?
C11 H11A 1.01(2) . ?
C11 H11B 1.01(2) . ?
C11 H11C 1.01(2) . ?
C12 C13 1.391(3) . ?
C12 C17 1.409(3) . ?
C13 H13 0.94(3) . ?
C13 C14 1.397(3) . ?
C14 C15 1.391(3) . ?
C14 O3 1.368(2) . ?
C15 H15 0.92(3) . ?
C15 C16 1.392(3) . ?
C16 H16 0.97(3) . ?
C16 C17 1.393(3) . ?
C17 C19 1.486(3) . ?
O3 C18 1.436(3) . ?
C18 H18A 0.97(2) . ?
C18 H18B 0.97(2) . ?
C18 H18C 0.97(2) . ?
C19 N2 1.369(3) . ?
C19 N3 1.322(3) . ?
N2 C20 1.377(3) . ?
N2 C26 1.457(3) . ?
N3 C25 1.390(3) . ?
C20 C21 1.398(3) . ?
C20 C25 1.406(3) . ?
C21 H21 0.93(3) . ?
C21 C22 1.383(3) . ?
C22 H22 0.99(3) . ?
C22 C23 1.407(4) . ?
C23 H23 1.02(4) . ?
C23 C24 1.383(3) . ?
C24 H24 1.04(3) . ?
C24 C25 1.403(3) . ?
C26 H26A 0.95(2) . ?
C26 H26B 0.95(2) . ?
C26 H26C 0.95(2) . ?

loop_
_geom_torsion_atom_site_label_1
_geom_torsion_atom_site_label_2
_geom_torsion_atom_site_label_3
_geom_torsion_atom_site_label_4
_geom_torsion
_geom_torsion_site_symmetry_1
_geom_torsion_site_symmetry_2
_geom_torsion_site_symmetry_3
_geom_torsion_site_symmetry_4
_geom_torsion_publ_flag
N1 C1 C2 C3 -9.4(2) . . . . ?
N1 C5 C6 C7 -175.3(2) . . . . ?
N1 C5 C10 C9 175.8(2) . . . . ?
C1 N1 C4 C3 7.7(2) . . . . ?
C1 N1 C4 O2 -174.9(2) . . . . ?
C1 N1 C5 C6 -64.1(3) . . . . ?
C1 N1 C5 C10 118.6(2) . . . . ?
C1 C2 C3 C4 13.3(2) . . . . ?
C1 C2 C3 C12 139.03(18) . . . . ?
C2 C3 C4 N1 -13.0(2) . . . . ?
C2 C3 C4 O2 169.7(2) . . . . ?
C2 C3 C12 C13 114.7(2) . . . . ?
C2 C3 C12 C17 -66.4(2) . . . . ?
C3 C12 C13 C14 179.64(18) . . . . ?
C3 C12 C17 C16 -179.61(19) . . . . ?
C3 C12 C17 C19 -2.9(3) . . . . ?
C4 N1 C1 C2 1.2(2) . . . . ?
C4 N1 C1 O1 -179.9(2) . . . . ?
C4 N1 C5 C6 116.4(2) . . . . ?
C4 N1 C5 C10 -60.9(3) . . . . ?
C4 C3 C12 C13 -124.2(2) . . . . ?
C4 C3 C12 C17 54.7(3) . . . . ?
O1 C1 C2 C3 171.7(2) . . . . ?
C5 N1 C1 C2 -178.34(19) . . . . ?
C5 N1 C1 O1 0.6(4) . . . . ?
C5 N1 C4 C3 -172.74(17) . . . . ?
C5 N1 C4 O2 4.6(3) . . . . ?
C5 C6 C7 C8 -0.5(3) . . . . ?
C6 C5 C10 C9 -1.5(3) . . . . ?
C6 C7 C8 C9 -1.6(3) . . . . ?
C6 C7 C8 C11 178.0(2) . . . . ?
C7 C8 C9 C10 2.1(3) . . . . ?
C8 C9 C10 C5 -0.6(3) . . . . ?
C10 C5 C6 C7 2.0(3) . . . . ?
C11 C8 C9 C10 -177.4(2) . . . . ?
C12 C3 C4 N1 -141.53(18) . . . . ?
C12 C3 C4 O2 41.2(3) . . . . ?
C12 C13 C14 C15 0.3(3) . . . . ?
C12 C13 C14 O3 -178.03(19) . . . . ?
C12 C17 C19 N2 -107.4(2) . . . . ?
C12 C17 C19 N3 76.5(3) . . . . ?
C13 C12 C17 C16 -0.7(3) . . . . ?
C13 C12 C17 C19 175.95(19) . . . . ?
C13 C14 C15 C16 -1.4(3) . . . . ?
C13 C14 O3 C18 172.38(19) . . . . ?
C14 C15 C16 C17 1.4(3) . . . . ?
C15 C14 O3 C18 -5.9(3) . . . . ?
C15 C16 C17 C12 -0.3(3) . . . . ?
C15 C16 C17 C19 -177.1(2) . . . . ?
C16 C17 C19 N2 69.3(3) . . . . ?
C16 C17 C19 N3 -106.8(2) . . . . ?
C17 C12 C13 C14 0.7(3) . . . . ?
C17 C19 N2 C20 -176.34(18) . . . . ?
C17 C19 N2 C26 6.3(3) . . . . ?
C17 C19 N3 C25 176.22(19) . . . . ?
O3 C14 C15 C16 176.9(2) . . . . ?
C19 N2 C20 C21 179.1(2) . . . . ?
C19 N2 C20 C25 -0.2(2) . . . . ?
C19 N3 C25 C20 0.0(2) . . . . ?
C19 N3 C25 C24 -176.7(2) . . . . ?
N2 C19 N3 C25 -0.1(2) . . . . ?
N2 C20 C21 C22 -178.5(2) . . . . ?
N2 C20 C25 N3 0.1(2) . . . . ?
N2 C20 C25 C24 177.21(19) . . . . ?
N3 C19 N2 C20 0.2(2) . . . . ?
N3 C19 N2 C26 -177.1(2) . . . . ?
C20 C21 C22 C23 1.1(3) . . . . ?
C21 C20 C25 N3 -179.26(19) . . . . ?
C21 C20 C25 C24 -2.2(3) . . . . ?
C21 C22 C23 C24 -1.5(4) . . . . ?
C22 C23 C24 C25 0.1(3) . . . . ?
C23 C24 C25 N3 178.1(2) . . . . ?
C23 C24 C25 C20 1.7(3) . . . . ?
C25 C20 C21 C22 0.7(3) . . . . ?
C26 N2 C20 C21 -3.5(4) . . . . ?
C26 N2 C20 C25 177.20(19) . . . . ?

loop_
_twin_individual_id
_twin_individual_mass_fraction_refined
_oxdiff_twin_reflns_isolated
_oxdiff_twin_reflns_overlapped
_twin_individual_twin_lattice_type
_twin_individual_twin_matrix_11
_twin_individual_twin_matrix_12
_twin_individual_twin_matrix_13
_twin_individual_twin_matrix_21
_twin_individual_twin_matrix_22
_twin_individual_twin_matrix_23
_twin_individual_twin_matrix_31
_twin_individual_twin_matrix_32
_twin_individual_twin_matrix_33
1 0.5346(12) 19766 3896 ref 1.0000 0.0000 0.0000 0.0000 1.0000 0.0000 0.0000 0.0000 1.0000
2 0.4654(12) 19717 3896 nmt 0.9999 0.0006 0.5260 0.0005 -1.0001 -0.0002 -0.0005 0.0001 -1.0002

loop_
_exptl_oxdiff_crystal_face_indexfrac_h
_exptl_oxdiff_crystal_face_indexfrac_k
_exptl_oxdiff_crystal_face_indexfrac_l
_exptl_oxdiff_crystal_face_x
_exptl_oxdiff_crystal_face_y
_exptl_oxdiff_crystal_face_z
-0.0004 -1.0005 2.0006 0.1633 0.2372 -0.1196
-1.0005 -2.0008 2.0010 0.0903 0.4065 0.0311
-1.0004 1.9999 0.0011 -0.3105 -0.1428 -0.1355
-1.0005 -0.0004 1.0010 -0.1101 0.1318 -0.0522
2.0005 2.0008 -1.0012 0.1039 -0.4051 -0.1939
-1.0002 -0.0002 0.0006 -0.1522 0.0652 0.0553
-1.0000 -0.0000 -0.9998 -0.1942 -0.0014 0.1628
-0.0002 -0.0002 1.0004 0.0421 0.0666 -0.1075
1.0002 0.0002 -0.0006 0.1522 -0.0652 -0.0553
1.0000 0.0000 0.9998 0.1942 0.0014 -0.1628
0.0002 0.0002 -1.0004 -0.0421 -0.0666 0.1075
2.0006 -0.9996 -0.0015 0.3835 -0.0264 -0.0152
2.0004 1.0005 -0.0010 0.2252 -0.2345 -0.2060
2.0007 0.0007 -1.0017 0.2623 -0.1970 -0.0031
1.0007 0.0006 -2.0015 0.0681 -0.1984 0.1597
-0.0001 1.0001 0.0003 -0.0792 -0.1040 -0.0954
-1.0007 -0.0006 2.0015 -0.0681 0.1984 -0.1597
1.0004 -1.9999 -0.0011 0.3105 0.1428 0.1355
-2.0004 -1.0005 0.0010 -0.2252 0.2345 0.2060
-2.0006 0.9996 0.0015 -0.3835 0.0264 0.0152
-1.0000 -2.0004 0.0001 0.0062 0.2733 0.2461
